data_4082616
loop_
_publ_author_name
'Arrowsmith, Merle'
'Hill, Michael S.'
'Kociok-K\"ohn, Gabriele'

_publ_section_title
;
 Dearomatized BIAN Alkaline-Earth Alkyl Catalysts for the Intramolecular
 Hydroamination of Hindered Aminoalkenes
;
_journal_issue 1
_journal_name_full Organometallics
_journal_page_first 206
_journal_paper_doi 10.1021/om400955v
_journal_volume 33
_journal_year 2014
_chemical_formula_moiety 'C90 H126 Ca N4 O Si4, C4 H8 O, C6 H6'
_chemical_formula_sum 'C100 H140 Ca N4 O2 Si4'
_chemical_formula_weight 1582.60
_chemical_name_systematic
;
 ?
;
_space_group_IT_number 2
_symmetry_cell_setting triclinic
_symmetry_space_group_name_Hall '-P 1'
_symmetry_space_group_name_H-M 'P -1'
_atom_sites_solution_hydrogens geom
_atom_sites_solution_primary direct
_atom_sites_solution_secondary difmap
_audit_creation_method SHELXL-97
_cell_angle_alpha 116.153(2)
_cell_angle_beta 108.911(2)
_cell_angle_gamma 91.946(2)
_cell_formula_units_Z 2
_cell_length_a 17.3947(6)
_cell_length_b 18.2532(9)
_cell_length_c 19.0363(9)
_cell_measurement_reflns_used 51057
_cell_measurement_temperature 150(2)
_cell_measurement_theta_max 25.028
_cell_measurement_theta_min 2.910
_cell_volume 5020.1(4)
_computing_cell_refinement 'HKL Scalepack (Otwinski & Minor, 1997)'
_computing_data_collection 'Collect (Nonius BV, 1997-2000)'
_computing_data_reduction
;
 DENZO-SCALEPACK Z. Otwinowski and W. Minor, " 
 Processing of X-ray Diffraction Data Collected in Oscillation Mode ", 
 Methods in Enzymology, Volume 276: Macromolecular Crystallography, 
 part A, p.307-326, 1997,C.W. Carter, Jr. & R. M. Sweet, Eds., Academic Press.
;
_computing_molecular_graphics 'ORTEP3 for Windows - Farrugia, L. J. J. Appl. Crystallogr. 1997, 30, 565'
_computing_publication_material
;
 'WinGX publication routines, Farrugia, 
 L. J., J. Appl. Crystallogr., 1999, 32, 837-838
;
_computing_structure_refinement
;
 SHELXL97 -Program for Crystal Structure Analysis (Release 97-2). 
 Sheldrick, G.M., Institut f\"ur Anorganische Chemie der Universit\"at, 
 Tammanstrasse 4, D-3400 G\"ottingen, Germany, 1998 
;
_computing_structure_solution
; 
 SIR97- Altomare A., Burla M.C., Camalli M., Cascarano G.L., Giacovazzo C. , 
 Guagliardi A., Moliterni A.G.G., Polidori G.,Spagna R. 
 (1999) J. Appl. Cryst. 32, 115-119
;
_diffrn_ambient_temperature 150(2)
_diffrn_measured_fraction_theta_full 0.984
_diffrn_measured_fraction_theta_max 0.984
_diffrn_measurement_device_type 'Nonius Kappa CCD'
_diffrn_measurement_method '266 2.0 degree images with \f and \w scans'
_diffrn_radiation_monochromator graphite
_diffrn_radiation_source 'fine-focus sealed tube'
_diffrn_radiation_type MoK\a
_diffrn_radiation_wavelength 0.71073
_diffrn_reflns_av_R_equivalents 0.1864
_diffrn_reflns_av_sigmaI/netI 0.1501
_diffrn_reflns_limit_h_max 19
_diffrn_reflns_limit_h_min -20
_diffrn_reflns_limit_k_max 21
_diffrn_reflns_limit_k_min -21
_diffrn_reflns_limit_l_max 22
_diffrn_reflns_limit_l_min -22
_diffrn_reflns_number 79347
_diffrn_reflns_theta_full 25.05
_diffrn_reflns_theta_max 25.05
_diffrn_reflns_theta_min 4.81
_diffrn_standards_decay_% 0
_diffrn_standards_number 0
_exptl_absorpt_coefficient_mu 0.156
_exptl_absorpt_correction_type none
_exptl_crystal_colour green
_exptl_crystal_density_diffrn 1.047
_exptl_crystal_density_method 'not measured'
_exptl_crystal_description plate
_exptl_crystal_F_000 1720
_exptl_crystal_size_max 0.48
_exptl_crystal_size_mid 0.30
_exptl_crystal_size_min 0.10
_refine_diff_density_max 0.585
_refine_diff_density_min -0.363
_refine_diff_density_rms 0.070
_refine_ls_extinction_method none
_refine_ls_goodness_of_fit_ref 1.026
_refine_ls_hydrogen_treatment constr
_refine_ls_matrix_type full
_refine_ls_number_parameters 1123
_refine_ls_number_reflns 17520
_refine_ls_number_restraints 53
_refine_ls_restrained_S_all 1.025
_refine_ls_R_factor_all 0.2062
_refine_ls_R_factor_gt 0.0955
_refine_ls_shift/su_max 0.000
_refine_ls_shift/su_mean 0.000
_refine_ls_structure_factor_coef Fsqd
_refine_ls_weighting_details 'calc w=1/[\s^2^(Fo^2^)+(0.1163P)^2^+9.8471P] where P=(Fo^2^+2Fc^2^)/3'
_refine_ls_weighting_scheme calc
_refine_ls_wR_factor_gt 0.2243
_refine_ls_wR_factor_ref 0.2908
_reflns_number_gt 8394
_reflns_number_total 17520
_reflns_threshold_expression >2sigma(I)
_cod_data_source_file om400955v_si_002.cif
_cod_data_source_block 8
_cod_database_code 4082616

loop_
_symmetry_equiv_pos_as_xyz
'x, y, z'
'-x, -y, -z'

loop_
_atom_site_label
_atom_site_type_symbol
_atom_site_fract_x
_atom_site_fract_y
_atom_site_fract_z
_atom_site_U_iso_or_equiv
_atom_site_adp_type
_atom_site_occupancy
_atom_site_symmetry_multiplicity
_atom_site_calc_flag
_atom_site_refinement_flags
_atom_site_disorder_assembly
_atom_site_disorder_group
Ca Ca 0.31943(6) 0.25571(7) 0.50989(7) 0.0331(3) Uani 1 1 d . . .
N1 N 0.3885(3) 0.3283(3) 0.6720(3) 0.0344(11) Uani 1 1 d . . .
N2 N 0.2698(3) 0.3792(3) 0.5692(3) 0.0339(11) Uani 1 1 d . . .
C1 C 0.4649(3) 0.3230(4) 0.7287(3) 0.0407(14) Uani 1 1 d . . .
C2 C 0.4715(4) 0.2512(4) 0.7380(4) 0.0461(15) Uani 1 1 d . . .
C3 C 0.3970(4) 0.1820(4) 0.6968(4) 0.0536(17) Uani 1 1 d . . .
H3 H 0.3636 0.1761 0.6401 0.064 Uiso 1 1 calc R . .
C4 C 0.3415(4) 0.2030(5) 0.7497(5) 0.069(2) Uani 1 1 d . . .
H4A H 0.3718 0.2054 0.8043 0.104 Uiso 1 1 calc R . .
H4B H 0.2906 0.1597 0.7192 0.104 Uiso 1 1 calc R . .
H4C H 0.3271 0.2571 0.7592 0.104 Uiso 1 1 calc R . .
C5 C 0.4189(5) 0.0973(5) 0.6837(5) 0.078(2) Uani 1 1 d . . .
H5A H 0.4548 0.0832 0.6512 0.117 Uiso 1 1 calc R . .
H5B H 0.3678 0.0541 0.6527 0.117 Uiso 1 1 calc R . .
H5C H 0.4480 0.1004 0.7388 0.117 Uiso 1 1 calc R . .
C6 C 0.5489(4) 0.2483(5) 0.7872(4) 0.0562(18) Uani 1 1 d . . .
H6 H 0.5553 0.1997 0.7934 0.067 Uiso 1 1 calc R . .
C7 C 0.6159(4) 0.3119(5) 0.8269(4) 0.063(2) Uani 1 1 d . . .
H7 H 0.6680 0.3070 0.8595 0.076 Uiso 1 1 calc R . .
C8 C 0.6083(4) 0.3844(5) 0.8199(4) 0.0587(19) Uani 1 1 d . . .
H8 H 0.6550 0.4295 0.8494 0.070 Uiso 1 1 calc R . .
C9 C 0.5338(3) 0.3917(4) 0.7708(4) 0.0457(15) Uani 1 1 d . . .
C10 C 0.5299(4) 0.4715(4) 0.7651(4) 0.0558(18) Uani 1 1 d . . .
H10 H 0.4707 0.4675 0.7314 0.067 Uiso 1 1 calc R . .
C11 C 0.5539(7) 0.5493(6) 0.8513(6) 0.102(3) Uani 1 1 d . . .
H11A H 0.5190 0.5426 0.8803 0.152 Uiso 1 1 calc R . .
H11B H 0.5458 0.5984 0.8433 0.152 Uiso 1 1 calc R . .
H11C H 0.6124 0.5567 0.8855 0.152 Uiso 1 1 calc R . .
C12 C 0.5819(6) 0.4835(7) 0.7188(7) 0.100(3) Uani 1 1 d . . .
H12A H 0.6410 0.4930 0.7526 0.150 Uiso 1 1 calc R . .
H12B H 0.5710 0.5317 0.7099 0.150 Uiso 1 1 calc R . .
H12C H 0.5672 0.4334 0.6640 0.150 Uiso 1 1 calc R . .
C13 C 0.2296(3) 0.4273(4) 0.5326(3) 0.0386(14) Uani 1 1 d . . .
C14 C 0.2779(3) 0.4991(4) 0.5435(4) 0.0400(14) Uani 1 1 d . . .
C15 C 0.3716(4) 0.5255(4) 0.5955(4) 0.0483(16) Uani 1 1 d . . .
H15 H 0.3869 0.4866 0.6195 0.058 Uiso 1 1 calc R . .
C16 C 0.3951(5) 0.6126(5) 0.6684(5) 0.086(3) Uani 1 1 d . . .
H16A H 0.3853 0.6526 0.6466 0.128 Uiso 1 1 calc R . .
H16B H 0.4540 0.6248 0.7039 0.128 Uiso 1 1 calc R . .
H16C H 0.3613 0.6173 0.7020 0.128 Uiso 1 1 calc R . .
C17 C 0.4199(5) 0.5165(6) 0.5392(5) 0.072(2) Uani 1 1 d . . .
H17A H 0.4014 0.5490 0.5097 0.109 Uiso 1 1 calc R . .
H17B H 0.4100 0.4576 0.4977 0.109 Uiso 1 1 calc R . .
H17C H 0.4794 0.5372 0.5740 0.109 Uiso 1 1 calc R . .
C18 C 0.2391(4) 0.5468(4) 0.5091(4) 0.0507(16) Uani 1 1 d . . .
H18 H 0.2709 0.5953 0.5174 0.061 Uiso 1 1 calc R . .
C19 C 0.1541(4) 0.5252(4) 0.4625(4) 0.0539(17) Uani 1 1 d . . .
H19 H 0.1283 0.5576 0.4376 0.065 Uiso 1 1 calc R . .
C20 C 0.1079(4) 0.4565(4) 0.4528(4) 0.0484(16) Uani 1 1 d . . .
H20 H 0.0496 0.4426 0.4219 0.058 Uiso 1 1 calc R . .
C21 C 0.1436(3) 0.4075(4) 0.4865(3) 0.0395(14) Uani 1 1 d . . .
C22 C 0.0892(4) 0.3355(4) 0.4801(4) 0.0482(16) Uani 1 1 d . . .
H22 H 0.1257 0.3135 0.5156 0.058 Uiso 1 1 calc R . .
C23 C 0.0218(5) 0.3655(5) 0.5152(5) 0.071(2) Uani 1 1 d . . .
H23A H 0.0458 0.4186 0.5677 0.107 Uiso 1 1 calc R . .
H23B H -0.0005 0.3238 0.5268 0.107 Uiso 1 1 calc R . .
H23C H -0.0231 0.3732 0.4737 0.107 Uiso 1 1 calc R . .
C24 C 0.0504(5) 0.2644(5) 0.3904(5) 0.071(2) Uani 1 1 d . . .
H24A H 0.0108 0.2830 0.3549 0.106 Uiso 1 1 calc R . .
H24B H 0.0214 0.2172 0.3900 0.106 Uiso 1 1 calc R . .
H24C H 0.0940 0.2471 0.3681 0.106 Uiso 1 1 calc R . .
C25 C 0.3472(3) 0.3819(3) 0.7042(3) 0.0345(13) Uani 1 1 d . . .
C26 C 0.3554(3) 0.4310(4) 0.7941(3) 0.0383(14) Uani 1 1 d . . .
C27 C 0.3970(4) 0.4298(4) 0.8679(4) 0.0497(17) Uani 1 1 d . . .
H27 H 0.4302 0.3897 0.8687 0.060 Uiso 1 1 calc R . .
C28 C 0.3900(4) 0.4885(5) 0.9417(4) 0.0576(19) Uani 1 1 d . . .
H28 H 0.4176 0.4875 0.9932 0.069 Uiso 1 1 calc R . .
C29 C 0.3444(4) 0.5473(5) 0.9414(4) 0.0572(19) Uani 1 1 d . . .
H29 H 0.3430 0.5881 0.9934 0.069 Uiso 1 1 calc R . .
C30 C 0.2992(4) 0.5498(4) 0.8668(4) 0.0442(15) Uani 1 1 d . . .
C31 C 0.2482(4) 0.6149(4) 0.8632(4) 0.0453(15) Uani 1 1 d . . .
H31 H 0.2885 0.6696 0.8946 0.054 Uiso 1 1 calc R . .
C32 C 0.2058(4) 0.6000(4) 0.7738(4) 0.0478(15) Uani 1 1 d . . .
H32 H 0.1707 0.6368 0.7659 0.057 Uiso 1 1 calc R . .
C33 C 0.2128(4) 0.5397(4) 0.7042(4) 0.0431(15) Uani 1 1 d . . .
H33 H 0.1841 0.5363 0.6507 0.052 Uiso 1 1 calc R . .
C34 C 0.2638(3) 0.4801(4) 0.7102(4) 0.0382(13) Uani 1 1 d . . .
C35 C 0.3049(3) 0.4901(4) 0.7933(3) 0.0398(14) Uani 1 1 d . . .
C36 C 0.2861(3) 0.4116(3) 0.6529(3) 0.0322(12) Uani 1 1 d . . .
C37 C 0.1853(4) 0.6254(4) 0.9091(4) 0.0464(15) Uani 1 1 d . A .
H37 H 0.2179 0.6208 0.9605 0.056 Uiso 1 1 calc R . .
Si1 Si 0.09244(12) 0.53558(13) 0.85298(13) 0.0597(5) Uani 1 1 d D . .
Si2 Si 0.16559(13) 0.73468(13) 0.95546(13) 0.0617(6) Uani 1 1 d D . .
C38 C 0.0130(19) 0.531(3) 0.757(2) 0.088(13) Uani 0.41(3) 1 d PD A 1
H38A H 0.0311 0.5061 0.7097 0.132 Uiso 0.41(3) 1 calc PR A 1
H38B H 0.0060 0.5879 0.7685 0.132 Uiso 0.41(3) 1 calc PR A 1
H38C H -0.0401 0.4976 0.7434 0.132 Uiso 0.41(3) 1 calc PR A 1
C39 C 0.132(2) 0.4372(17) 0.833(3) 0.135(16) Uani 0.41(3) 1 d PDU A 1
H39A H 0.0853 0.3898 0.8039 0.203 Uiso 0.41(3) 1 calc PR A 1
H39B H 0.1679 0.4412 0.8865 0.203 Uiso 0.41(3) 1 calc PR A 1
H39C H 0.1644 0.4291 0.7969 0.203 Uiso 0.41(3) 1 calc PR A 1
C40 C 0.067(3) 0.528(4) 0.938(3) 0.097(14) Uani 0.41(3) 1 d PD A 1
H40A H 0.0194 0.4812 0.9119 0.145 Uiso 0.41(3) 1 calc PR A 1
H40B H 0.0521 0.5798 0.9713 0.145 Uiso 0.41(3) 1 calc PR A 1
H40C H 0.1148 0.5181 0.9745 0.145 Uiso 0.41(3) 1 calc PR A 1
C41 C 0.123(3) 0.770(2) 0.876(2) 0.149(19) Uani 0.41(3) 1 d PD A 1
H41A H 0.0754 0.7278 0.8287 0.224 Uiso 0.41(3) 1 calc PR A 1
H41B H 0.1660 0.7789 0.8562 0.224 Uiso 0.41(3) 1 calc PR A 1
H41C H 0.1053 0.8227 0.9023 0.224 Uiso 0.41(3) 1 calc PR A 1
C42 C 0.1511(18) 0.769(3) 1.0562(13) 0.076(11) Uani 0.41(3) 1 d PD A 1
H42A H 0.1426 0.8263 1.0773 0.113 Uiso 0.41(3) 1 calc PR A 1
H42B H 0.2005 0.7663 1.0977 0.113 Uiso 0.41(3) 1 calc PR A 1
H42C H 0.1024 0.7321 1.0471 0.113 Uiso 0.41(3) 1 calc PR A 1
C43 C 0.2717(14) 0.789(3) 1.037(2) 0.152(15) Uani 0.41(3) 1 d PDU A 1
H43A H 0.2882 0.8407 1.0356 0.229 Uiso 0.41(3) 1 calc PR A 1
H43B H 0.3110 0.7530 1.0242 0.229 Uiso 0.41(3) 1 calc PR A 1
H43C H 0.2719 0.8034 1.0926 0.229 Uiso 0.41(3) 1 calc PR A 1
C38A C 0.0025(18) 0.556(3) 0.783(2) 0.131(16) Uani 0.59(3) 1 d PD A 2
H38D H 0.0219 0.5797 0.7536 0.197 Uiso 0.59(3) 1 calc PR A 2
H38E H -0.0240 0.5951 0.8180 0.197 Uiso 0.59(3) 1 calc PR A 2
H38F H -0.0378 0.5033 0.7423 0.197 Uiso 0.59(3) 1 calc PR A 2
C39A C 0.1144(10) 0.4328(6) 0.7913(12) 0.058(4) Uani 0.59(3) 1 d PD A 2
H39D H 0.0766 0.3885 0.7868 0.086 Uiso 0.59(3) 1 calc PR A 2
H39E H 0.1720 0.4314 0.8199 0.086 Uiso 0.59(3) 1 calc PR A 2
H39F H 0.1063 0.4242 0.7346 0.086 Uiso 0.59(3) 1 calc PR A 2
C40A C 0.036(2) 0.544(4) 0.924(2) 0.134(16) Uani 0.59(3) 1 d PD A 2
H40D H -0.0092 0.4958 0.8952 0.201 Uiso 0.59(3) 1 calc PR A 2
H40E H 0.0139 0.5953 0.9379 0.201 Uiso 0.59(3) 1 calc PR A 2
H40F H 0.0749 0.5470 0.9759 0.201 Uiso 0.59(3) 1 calc PR A 2
C41A C 0.0770(17) 0.7530(14) 0.8837(10) 0.109(9) Uani 0.59(3) 1 d PD A 2
H41D H 0.0692 0.8099 0.9134 0.163 Uiso 0.59(3) 1 calc PR A 2
H41E H 0.0265 0.7131 0.8656 0.163 Uiso 0.59(3) 1 calc PR A 2
H41F H 0.0883 0.7456 0.8341 0.163 Uiso 0.59(3) 1 calc PR A 2
C42A C 0.114(3) 0.745(2) 1.029(2) 0.174(19) Uani 0.59(3) 1 d PD A 2
H42D H 0.1031 0.8009 1.0532 0.262 Uiso 0.59(3) 1 calc PR A 2
H42E H 0.1508 0.7351 1.0740 0.262 Uiso 0.59(3) 1 calc PR A 2
H42F H 0.0621 0.7033 0.9982 0.262 Uiso 0.59(3) 1 calc PR A 2
C43A C 0.2561(12) 0.8134(8) 0.9815(19) 0.131(12) Uani 0.59(3) 1 d PD A 2
H43D H 0.2668 0.8004 0.9302 0.197 Uiso 0.59(3) 1 calc PR A 2
H43E H 0.3053 0.8118 1.0239 0.197 Uiso 0.59(3) 1 calc PR A 2
H43F H 0.2435 0.8692 1.0039 0.197 Uiso 0.59(3) 1 calc PR A 2
N3 N 0.2773(3) 0.1835(3) 0.3485(3) 0.0334(10) Uani 1 1 d . . .
N4 N 0.2265(3) 0.1273(3) 0.4459(3) 0.0326(10) Uani 1 1 d . . .
C44 C 0.3137(3) 0.1982(4) 0.2958(3) 0.0391(14) Uani 1 1 d . . .
C45 C 0.2971(4) 0.2620(4) 0.2760(4) 0.0426(14) Uani 1 1 d . . .
C46 C 0.2371(4) 0.3163(4) 0.3046(4) 0.0531(17) Uani 1 1 d . . .
H46 H 0.2428 0.3234 0.3614 0.064 Uiso 1 1 calc R . .
C47 C 0.1468(5) 0.2731(5) 0.2442(5) 0.075(2) Uani 1 1 d . . .
H47A H 0.1407 0.2598 0.1866 0.112 Uiso 1 1 calc R . .
H47B H 0.1097 0.3104 0.2617 0.112 Uiso 1 1 calc R . .
H47C H 0.1323 0.2215 0.2456 0.112 Uiso 1 1 calc R . .
C48 C 0.2548(6) 0.4036(5) 0.3138(5) 0.081(2) Uani 1 1 d . . .
H48A H 0.3127 0.4310 0.3515 0.122 Uiso 1 1 calc R . .
H48B H 0.2178 0.4368 0.3377 0.122 Uiso 1 1 calc R . .
H48C H 0.2452 0.3989 0.2582 0.122 Uiso 1 1 calc R . .
C49 C 0.3342(4) 0.2733(4) 0.2261(4) 0.0574(18) Uani 1 1 d . . .
H49 H 0.3224 0.3160 0.2110 0.069 Uiso 1 1 calc R . .
C50 C 0.3869(4) 0.2253(5) 0.1979(4) 0.0611(19) Uani 1 1 d . . .
H50 H 0.4108 0.2342 0.1633 0.073 Uiso 1 1 calc R . .
C51 C 0.4050(4) 0.1638(5) 0.2200(4) 0.0587(19) Uani 1 1 d . . .
H51 H 0.4427 0.1313 0.2010 0.070 Uiso 1 1 calc R . .
C52 C 0.3695(4) 0.1475(4) 0.2698(4) 0.0491(16) Uani 1 1 d . . .
C53 C 0.3952(5) 0.0840(5) 0.2973(5) 0.063(2) Uani 1 1 d . . .
H53 H 0.3800 0.0955 0.3470 0.076 Uiso 1 1 calc R . .
C54 C 0.4883(5) 0.0853(6) 0.3232(5) 0.081(2) Uani 1 1 d . . .
H54A H 0.5030 0.0665 0.2734 0.122 Uiso 1 1 calc R . .
H54B H 0.5020 0.0480 0.3478 0.122 Uiso 1 1 calc R . .
H54C H 0.5195 0.1422 0.3651 0.122 Uiso 1 1 calc R . .
C55 C 0.3490(5) -0.0021(6) 0.2277(7) 0.091(3) Uani 1 1 d . . .
H55A H 0.2892 -0.0055 0.2138 0.137 Uiso 1 1 calc R . .
H55B H 0.3664 -0.0431 0.2464 0.137 Uiso 1 1 calc R . .
H55C H 0.3614 -0.0138 0.1775 0.137 Uiso 1 1 calc R . .
C56 C 0.2112(3) 0.0754(4) 0.4808(3) 0.0362(13) Uani 1 1 d . . .
C57 C 0.2465(3) 0.0033(4) 0.4647(4) 0.0406(14) Uani 1 1 d . . .
C58 C 0.2974(4) -0.0227(4) 0.4095(4) 0.0462(15) Uani 1 1 d . . .
H58 H 0.2977 0.0178 0.3873 0.055 Uiso 1 1 calc R . .
C59 C 0.3882(4) -0.0184(5) 0.4598(5) 0.0626(19) Uani 1 1 d . . .
H59A H 0.4119 0.0372 0.5089 0.094 Uiso 1 1 calc R . .
H59B H 0.4202 -0.0294 0.4236 0.094 Uiso 1 1 calc R . .
H59C H 0.3904 -0.0604 0.4789 0.094 Uiso 1 1 calc R . .
C60 C 0.2589(4) -0.1094(5) 0.3333(4) 0.0631(19) Uani 1 1 d . . .
H60A H 0.2616 -0.1513 0.3527 0.095 Uiso 1 1 calc R . .
H60B H 0.2897 -0.1210 0.2959 0.095 Uiso 1 1 calc R . .
H60C H 0.2008 -0.1117 0.3025 0.095 Uiso 1 1 calc R . .
C61 C 0.2332(4) -0.0459(4) 0.5010(4) 0.0474(15) Uani 1 1 d . . .
H61 H 0.2574 -0.0935 0.4919 0.057 Uiso 1 1 calc R . .
C62 C 0.1851(4) -0.0259(4) 0.5501(4) 0.0571(18) Uani 1 1 d . . .
H62 H 0.1760 -0.0599 0.5739 0.068 Uiso 1 1 calc R . .
C63 C 0.1507(4) 0.0437(4) 0.5640(4) 0.0472(15) Uani 1 1 d . . .
H63 H 0.1187 0.0576 0.5983 0.057 Uiso 1 1 calc R . .
C64 C 0.1617(3) 0.0946(4) 0.5290(4) 0.0395(14) Uani 1 1 d . . .
C65 C 0.1159(4) 0.1654(4) 0.5390(4) 0.0463(15) Uani 1 1 d . . .
H65 H 0.1297 0.1920 0.5073 0.056 Uiso 1 1 calc R . .
C66 C 0.0218(4) 0.1321(5) 0.4991(6) 0.081(2) Uani 1 1 d . . .
H66A H 0.0055 0.0925 0.4390 0.121 Uiso 1 1 calc R . .
H66B H -0.0068 0.1786 0.5054 0.121 Uiso 1 1 calc R . .
H66C H 0.0065 0.1038 0.5276 0.121 Uiso 1 1 calc R . .
C67 C 0.1412(5) 0.2325(5) 0.6299(5) 0.078(2) Uani 1 1 d . . .
H67A H 0.1222 0.2101 0.6611 0.116 Uiso 1 1 calc R . .
H67B H 0.1160 0.2802 0.6316 0.116 Uiso 1 1 calc R . .
H67C H 0.2018 0.2506 0.6558 0.116 Uiso 1 1 calc R . .
C68 C 0.2146(3) 0.1231(3) 0.3115(3) 0.0332(13) Uani 1 1 d . . .
C69 C 0.1630(3) 0.0678(4) 0.2208(3) 0.0367(13) Uani 1 1 d . . .
C70 C 0.1605(3) 0.0624(4) 0.1455(4) 0.0429(15) Uani 1 1 d . . .
H70 H 0.1983 0.1006 0.1447 0.051 Uiso 1 1 calc R . .
C71 C 0.1008(4) -0.0007(4) 0.0703(4) 0.0448(15) Uani 1 1 d . . .
H71 H 0.0989 -0.0055 0.0180 0.054 Uiso 1 1 calc R . .
C72 C 0.0451(4) -0.0559(4) 0.0699(4) 0.0445(15) Uani 1 1 d . . .
H72 H 0.0058 -0.0980 0.0173 0.053 Uiso 1 1 calc R . .
C73 C 0.0446(3) -0.0515(4) 0.1450(3) 0.0368(13) Uani 1 1 d . . .
C74 C -0.0143(3) -0.1115(4) 0.1494(4) 0.0421(14) Uani 1 1 d . . .
H74 H -0.0006 -0.1676 0.1224 0.050 Uiso 1 1 calc R . .
C75 C 0.0021(4) -0.0912(4) 0.2389(4) 0.0454(15) Uani 1 1 d . . .
H75 H -0.0339 -0.1244 0.2470 0.054 Uiso 1 1 calc R . .
C76 C 0.0630(3) -0.0305(4) 0.3098(4) 0.0413(14) Uani 1 1 d . . .
H76 H 0.0694 -0.0252 0.3634 0.050 Uiso 1 1 calc R . .
C77 C 0.1173(3) 0.0254(3) 0.3042(3) 0.0344(13) Uani 1 1 d . . .
C78 C 0.1051(3) 0.0106(3) 0.2192(3) 0.0345(13) Uani 1 1 d . . .
C79 C 0.1844(3) 0.0928(3) 0.3619(3) 0.0332(13) Uani 1 1 d . . .
C80 C -0.1091(3) -0.1219(4) 0.0980(4) 0.0435(15) Uani 1 1 d . . .
H80 H -0.1092 -0.1236 0.0447 0.052 Uiso 1 1 calc R . .
Si3 Si -0.15554(11) -0.02844(12) 0.14408(11) 0.0503(5) Uani 1 1 d . . .
C81 C -0.0793(4) 0.0724(4) 0.1966(5) 0.066(2) Uani 1 1 d . . .
H81A H -0.1083 0.1188 0.2108 0.080 Uiso 1 1 calc R . .
H81B H -0.0533 0.0727 0.1581 0.080 Uiso 1 1 calc R . .
H81C H -0.0365 0.0784 0.2483 0.080 Uiso 1 1 calc R . .
C82 C -0.1968(6) -0.0304(6) 0.2227(5) 0.085(3) Uani 1 1 d . . .
H82A H -0.2323 0.0106 0.2338 0.102 Uiso 1 1 calc R . .
H82B H -0.1504 -0.0166 0.2754 0.102 Uiso 1 1 calc R . .
H82C H -0.2295 -0.0862 0.1999 0.102 Uiso 1 1 calc R . .
C83 C -0.2442(4) -0.0258(5) 0.0581(5) 0.072(2) Uani 1 1 d . . .
H83A H -0.2890 -0.0743 0.0332 0.087 Uiso 1 1 calc R . .
H83B H -0.2253 -0.0272 0.0143 0.087 Uiso 1 1 calc R . .
H83C H -0.2647 0.0255 0.0816 0.087 Uiso 1 1 calc R . .
Si4 Si -0.17183(12) -0.22751(12) 0.05963(12) 0.0578(5) Uani 1 1 d . . .
C84 C -0.2832(5) -0.2357(6) 0.0059(6) 0.094(3) Uani 1 1 d . . .
H84A H -0.3145 -0.2893 -0.0084 0.113 Uiso 1 1 calc R . .
H84B H -0.2923 -0.2321 -0.0459 0.113 Uiso 1 1 calc R . .
H84C H -0.3023 -0.1901 0.0435 0.113 Uiso 1 1 calc R . .
C85 C -0.1361(7) -0.3092(6) -0.0181(7) 0.112(4) Uani 1 1 d . . .
H85A H -0.1781 -0.3613 -0.0507 0.134 Uiso 1 1 calc R . .
H85B H -0.0835 -0.3188 0.0123 0.134 Uiso 1 1 calc R . .
H85C H -0.1281 -0.2903 -0.0565 0.134 Uiso 1 1 calc R . .
C86 C -0.1647(6) -0.2541(6) 0.1444(6) 0.097(3) Uani 1 1 d . . .
H86A H -0.1799 -0.2102 0.1875 0.116 Uiso 1 1 calc R . .
H86B H -0.1077 -0.2588 0.1703 0.116 Uiso 1 1 calc R . .
H86C H -0.2027 -0.3074 0.1204 0.116 Uiso 1 1 calc R . .
O1 O 0.4588(2) 0.2566(3) 0.5161(3) 0.0493(11) Uani 1 1 d . . .
C91 C 0.5124(4) 0.2100(4) 0.5461(4) 0.0542(17) Uani 1 1 d . . .
H91A H 0.5052 0.1536 0.4993 0.065 Uiso 1 1 calc R . .
H91B H 0.4999 0.2043 0.5907 0.065 Uiso 1 1 calc R . .
C92 C 0.5978(5) 0.2575(6) 0.5801(7) 0.092(3) Uani 1 1 d . . .
H92A H 0.6377 0.2199 0.5746 0.110 Uiso 1 1 calc R . .
H92B H 0.6146 0.2993 0.6404 0.110 Uiso 1 1 calc R . .
C93 C 0.5936(4) 0.3001(5) 0.5257(5) 0.070(2) Uani 1 1 d . . .
H93A H 0.6292 0.3569 0.5599 0.084 Uiso 1 1 calc R . .
H93B H 0.6113 0.2671 0.4785 0.084 Uiso 1 1 calc R . .
C94 C 0.5022(4) 0.3037(5) 0.4929(5) 0.0613(19) Uani 1 1 d . . .
H94A H 0.4953 0.3622 0.5181 0.074 Uiso 1 1 calc R . .
H94B H 0.4803 0.2799 0.4307 0.074 Uiso 1 1 calc R . .
O2 O 0.7940(9) 0.2436(9) 0.3238(11) 0.117(5) Uani 0.50 1 d P . .
C101 C 0.7966(9) 0.2170(10) 0.3818(9) 0.066(4) Uani 0.50 1 d P . .
H10A H 0.8239 0.2637 0.4400 0.079 Uiso 0.50 1 calc PR . .
H10B H 0.8280 0.1718 0.3751 0.079 Uiso 0.50 1 calc PR . .
C102 C 0.7129(11) 0.1874(15) 0.3656(13) 0.099(7) Uani 0.50 1 d P . .
H10C H 0.6914 0.2314 0.4031 0.119 Uiso 0.50 1 calc PR . .
H10D H 0.7079 0.1381 0.3743 0.119 Uiso 0.50 1 calc PR . .
C103 C 0.6679(8) 0.1653(11) 0.2775(12) 0.081(5) Uani 0.50 1 d P . .
H10E H 0.6489 0.1040 0.2424 0.097 Uiso 0.50 1 calc PR . .
H10F H 0.6188 0.1913 0.2717 0.097 Uiso 0.50 1 calc PR . .
C104 C 0.7228(9) 0.1948(11) 0.2521(9) 0.065(4) Uani 0.50 1 d P . .
H10G H 0.6971 0.2286 0.2257 0.077 Uiso 0.50 1 calc PR . .
H10H H 0.7371 0.1475 0.2102 0.077 Uiso 0.50 1 calc PR . .
O3 O 0.4814(14) 0.7485(16) -0.026(2) 0.36(3) Uani 0.50 1 d PD . .
C111 C 0.4984(17) 0.813(2) 0.0526(15) 0.25(3) Uani 0.50 1 d PD . .
H11D H 0.5497 0.8102 0.0927 0.299 Uiso 0.50 1 calc PR . .
H11E H 0.4524 0.8077 0.0710 0.299 Uiso 0.50 1 calc PR . .
C112 C 0.5094(13) 0.896(2) 0.0553(15) 0.162(14) Uani 0.50 1 d PD . .
H11F H 0.5675 0.9278 0.0886 0.194 Uiso 0.50 1 calc PR . .
H11G H 0.4714 0.9301 0.0773 0.194 Uiso 0.50 1 calc PR . .
C113 C 0.4857(15) 0.8644(16) -0.0382(16) 0.114(8) Uani 0.50 1 d PD . .
H11H H 0.5343 0.8803 -0.0486 0.137 Uiso 0.50 1 calc PR . .
H11I H 0.4410 0.8909 -0.0582 0.137 Uiso 0.50 1 calc PR . .
C114 C 0.456(2) 0.771(2) -0.0873(19) 0.26(4) Uani 0.50 1 d PD . .
H11J H 0.3951 0.7547 -0.1169 0.317 Uiso 0.50 1 calc PR . .
H11K H 0.4824 0.7450 -0.1290 0.317 Uiso 0.50 1 calc PR . .
C121 C 0.8250(8) 0.3697(7) 0.7176(13) 0.152(12) Uani 0.663(14) 1 d PG B 1
H121 H 0.7936 0.4120 0.7301 0.182 Uiso 0.663(14) 1 calc PR B 1
C122 C 0.8641(10) 0.3456(11) 0.7779(9) 0.26(2) Uani 0.663(14) 1 d PGU B 1
H122 H 0.8595 0.3714 0.8315 0.318 Uiso 0.663(14) 1 calc PR B 1
C123 C 0.9101(8) 0.2837(11) 0.7597(9) 0.138(9) Uani 0.663(14) 1 d PG B 1
H123 H 0.9368 0.2672 0.8009 0.165 Uiso 0.663(14) 1 calc PR B 1
C124 C 0.9170(6) 0.2459(7) 0.6813(11) 0.112(6) Uani 0.663(14) 1 d PG B 1
H124 H 0.9484 0.2035 0.6689 0.134 Uiso 0.663(14) 1 calc PR B 1
C125 C 0.8778(8) 0.2700(8) 0.6210(8) 0.089(5) Uani 0.663(14) 1 d PG B 1
H125 H 0.8825 0.2441 0.5674 0.107 Uiso 0.663(14) 1 calc PR B 1
C126 C 0.8319(7) 0.3319(8) 0.6392(11) 0.174(15) Uani 0.663(14) 1 d PG B 1
H126 H 0.8052 0.3484 0.5980 0.209 Uiso 0.663(14) 1 calc PR B 1
C131 C 0.8791(13) 0.2984(12) 0.7054(12) 0.097(10) Uiso 0.337(14) 1 d PG B 2
H131 H 0.9058 0.2542 0.6825 0.117 Uiso 0.337(14) 1 calc PR B 2
C132 C 0.8369(17) 0.3339(16) 0.6569(11) 0.109(16) Uiso 0.337(14) 1 d PG B 2
H132 H 0.8347 0.3140 0.6009 0.130 Uiso 0.337(14) 1 calc PR B 2
C133 C 0.7979(15) 0.3986(15) 0.6904(13) 0.152(19) Uiso 0.337(14) 1 d PG B 2
H133 H 0.7690 0.4228 0.6573 0.183 Uiso 0.337(14) 1 calc PR B 2
C134 C 0.8011(12) 0.4277(11) 0.7724(13) 0.070(8) Uiso 0.337(14) 1 d PG B 2
H134 H 0.7744 0.4719 0.7954 0.084 Uiso 0.337(14) 1 calc PR B 2
C135 C 0.8434(13) 0.3922(12) 0.8209(10) 0.166(17) Uiso 0.337(14) 1 d PG B 2
H135 H 0.8456 0.4121 0.8770 0.199 Uiso 0.337(14) 1 calc PR B 2
C136 C 0.8824(12) 0.3276(12) 0.7874(12) 0.053(6) Uiso 0.337(14) 1 d PG B 2
H136 H 0.9113 0.3033 0.8205 0.063 Uiso 0.337(14) 1 calc PR B 2

loop_
_atom_site_aniso_label
_atom_site_aniso_U_11
_atom_site_aniso_U_22
_atom_site_aniso_U_33
_atom_site_aniso_U_23
_atom_site_aniso_U_13
_atom_site_aniso_U_12
Ca 0.0301(6) 0.0317(7) 0.0350(6) 0.0136(5) 0.0129(5) 0.0057(5)
N1 0.029(2) 0.040(3) 0.030(2) 0.015(2) 0.0094(19) 0.007(2)
N2 0.034(2) 0.032(3) 0.035(3) 0.016(2) 0.012(2) 0.010(2)
C1 0.035(3) 0.052(4) 0.036(3) 0.021(3) 0.013(3) 0.018(3)
C2 0.043(3) 0.052(4) 0.041(3) 0.022(3) 0.013(3) 0.020(3)
C3 0.063(4) 0.043(4) 0.049(4) 0.025(3) 0.009(3) 0.013(3)
C4 0.057(4) 0.074(5) 0.075(5) 0.041(4) 0.017(4) 0.004(4)
C5 0.092(6) 0.050(5) 0.078(5) 0.030(4) 0.017(4) 0.022(4)
C6 0.060(4) 0.061(5) 0.048(4) 0.029(4) 0.015(3) 0.028(4)
C7 0.042(4) 0.087(6) 0.051(4) 0.031(4) 0.009(3) 0.023(4)
C8 0.039(4) 0.074(5) 0.047(4) 0.025(4) 0.005(3) 0.002(3)
C9 0.035(3) 0.054(4) 0.037(3) 0.017(3) 0.007(3) 0.008(3)
C10 0.043(4) 0.058(5) 0.055(4) 0.029(4) 0.003(3) -0.004(3)
C11 0.136(8) 0.066(6) 0.081(6) 0.029(5) 0.026(6) 0.009(6)
C12 0.109(7) 0.106(8) 0.121(8) 0.071(7) 0.063(6) 0.029(6)
C13 0.044(3) 0.038(3) 0.030(3) 0.014(3) 0.013(3) 0.010(3)
C14 0.045(3) 0.035(3) 0.043(3) 0.018(3) 0.021(3) 0.013(3)
C15 0.043(3) 0.048(4) 0.065(4) 0.035(3) 0.022(3) 0.009(3)
C16 0.055(4) 0.080(6) 0.080(6) 0.010(5) 0.018(4) -0.003(4)
C17 0.060(4) 0.094(6) 0.093(6) 0.059(5) 0.042(4) 0.024(4)
C18 0.054(4) 0.045(4) 0.068(4) 0.033(4) 0.031(3) 0.015(3)
C19 0.065(4) 0.055(4) 0.065(4) 0.041(4) 0.033(4) 0.030(4)
C20 0.043(3) 0.056(4) 0.050(4) 0.028(3) 0.016(3) 0.019(3)
C21 0.037(3) 0.040(4) 0.037(3) 0.017(3) 0.012(3) 0.011(3)
C22 0.039(3) 0.045(4) 0.052(4) 0.024(3) 0.006(3) 0.007(3)
C23 0.062(5) 0.067(5) 0.086(6) 0.032(4) 0.038(4) 0.010(4)
C24 0.075(5) 0.049(5) 0.064(5) 0.013(4) 0.020(4) -0.001(4)
C25 0.031(3) 0.033(3) 0.038(3) 0.017(3) 0.013(2) 0.004(2)
C26 0.037(3) 0.045(4) 0.029(3) 0.016(3) 0.011(2) 0.011(3)
C27 0.042(3) 0.067(5) 0.038(3) 0.022(3) 0.016(3) 0.022(3)
C28 0.047(4) 0.077(5) 0.035(3) 0.018(3) 0.010(3) 0.023(4)
C29 0.054(4) 0.072(5) 0.034(3) 0.016(3) 0.016(3) 0.017(4)
C30 0.042(3) 0.046(4) 0.038(3) 0.015(3) 0.014(3) 0.013(3)
C31 0.046(3) 0.040(4) 0.042(3) 0.012(3) 0.019(3) 0.011(3)
C32 0.056(4) 0.046(4) 0.052(4) 0.028(3) 0.025(3) 0.019(3)
C33 0.044(3) 0.047(4) 0.040(3) 0.020(3) 0.018(3) 0.013(3)
C34 0.034(3) 0.045(4) 0.040(3) 0.024(3) 0.014(3) 0.011(3)
C35 0.033(3) 0.048(4) 0.032(3) 0.015(3) 0.009(2) 0.006(3)
C36 0.025(3) 0.032(3) 0.033(3) 0.011(3) 0.011(2) 0.002(2)
C37 0.045(3) 0.049(4) 0.049(4) 0.025(3) 0.019(3) 0.018(3)
Si1 0.0551(11) 0.0541(13) 0.0699(13) 0.0259(10) 0.0291(10) 0.0097(9)
Si2 0.0724(13) 0.0517(12) 0.0579(12) 0.0160(10) 0.0348(10) 0.0207(10)
C38 0.057(18) 0.09(2) 0.078(16) 0.025(16) 0.003(13) -0.040(16)
C39 0.128(17) 0.131(19) 0.140(19) 0.050(11) 0.062(12) 0.029(10)
C40 0.08(3) 0.12(3) 0.11(3) 0.06(2) 0.07(2) 0.00(2)
C41 0.24(4) 0.09(2) 0.23(4) 0.11(3) 0.17(4) 0.09(3)
C42 0.078(14) 0.10(3) 0.051(12) 0.036(14) 0.031(11) 0.047(14)
C43 0.160(17) 0.146(17) 0.148(17) 0.073(11) 0.050(10) 0.027(10)
C38A 0.061(13) 0.16(3) 0.17(3) 0.09(3) 0.013(17) 0.025(14)
C39A 0.070(9) 0.020(6) 0.080(11) 0.017(6) 0.036(8) 0.006(5)
C40A 0.09(2) 0.19(4) 0.117(19) 0.063(19) 0.047(17) 0.00(2)
C41A 0.21(2) 0.059(13) 0.074(11) 0.038(9) 0.055(14) 0.081(15)
C42A 0.36(5) 0.10(2) 0.21(3) 0.10(3) 0.24(4) 0.15(4)
C43A 0.118(15) 0.023(8) 0.22(3) 0.006(11) 0.099(17) -0.005(8)
N3 0.031(2) 0.033(3) 0.040(3) 0.018(2) 0.017(2) 0.008(2)
N4 0.035(2) 0.034(3) 0.030(2) 0.018(2) 0.011(2) 0.002(2)
C44 0.029(3) 0.049(4) 0.033(3) 0.015(3) 0.012(2) 0.000(3)
C45 0.052(4) 0.040(4) 0.042(3) 0.025(3) 0.019(3) 0.001(3)
C46 0.078(5) 0.052(4) 0.056(4) 0.035(3) 0.041(4) 0.026(3)
C47 0.071(5) 0.076(6) 0.093(6) 0.045(5) 0.041(5) 0.036(4)
C48 0.130(7) 0.055(5) 0.081(6) 0.034(4) 0.062(5) 0.029(5)
C49 0.070(4) 0.057(4) 0.058(4) 0.032(4) 0.032(4) 0.009(4)
C50 0.064(4) 0.076(5) 0.060(4) 0.038(4) 0.036(4) 0.008(4)
C51 0.043(4) 0.083(5) 0.052(4) 0.026(4) 0.029(3) 0.016(3)
C52 0.044(3) 0.061(4) 0.048(4) 0.027(3) 0.024(3) 0.014(3)
C53 0.074(5) 0.065(5) 0.070(5) 0.034(4) 0.047(4) 0.033(4)
C54 0.077(5) 0.083(6) 0.074(5) 0.029(5) 0.028(4) 0.037(5)
C55 0.065(5) 0.089(7) 0.147(9) 0.075(7) 0.043(6) 0.025(5)
C56 0.031(3) 0.037(3) 0.035(3) 0.021(3) 0.003(2) -0.001(2)
C57 0.034(3) 0.046(4) 0.039(3) 0.024(3) 0.006(3) 0.004(3)
C58 0.045(3) 0.044(4) 0.063(4) 0.033(3) 0.024(3) 0.017(3)
C59 0.041(4) 0.065(5) 0.076(5) 0.035(4) 0.015(3) 0.010(3)
C60 0.056(4) 0.067(5) 0.063(4) 0.030(4) 0.021(3) 0.016(4)
C61 0.045(3) 0.044(4) 0.053(4) 0.029(3) 0.010(3) 0.008(3)
C62 0.062(4) 0.058(5) 0.061(4) 0.042(4) 0.017(4) -0.003(3)
C63 0.057(4) 0.041(4) 0.050(4) 0.024(3) 0.025(3) 0.007(3)
C64 0.040(3) 0.042(4) 0.042(3) 0.024(3) 0.017(3) 0.006(3)
C65 0.050(4) 0.047(4) 0.052(4) 0.026(3) 0.029(3) 0.012(3)
C66 0.060(5) 0.068(6) 0.102(6) 0.032(5) 0.027(4) 0.018(4)
C67 0.085(5) 0.059(5) 0.065(5) 0.013(4) 0.025(4) 0.014(4)
C68 0.030(3) 0.035(3) 0.041(3) 0.023(3) 0.014(2) 0.012(2)
C69 0.036(3) 0.037(3) 0.035(3) 0.015(3) 0.014(2) 0.009(2)
C70 0.038(3) 0.050(4) 0.040(3) 0.021(3) 0.014(3) 0.004(3)
C71 0.046(3) 0.056(4) 0.034(3) 0.021(3) 0.016(3) 0.011(3)
C72 0.040(3) 0.046(4) 0.038(3) 0.012(3) 0.015(3) 0.005(3)
C73 0.037(3) 0.037(3) 0.035(3) 0.017(3) 0.012(3) 0.007(3)
C74 0.040(3) 0.037(3) 0.043(3) 0.016(3) 0.014(3) 0.003(3)
C75 0.041(3) 0.049(4) 0.045(4) 0.026(3) 0.010(3) 0.000(3)
C76 0.040(3) 0.043(4) 0.040(3) 0.023(3) 0.011(3) 0.002(3)
C77 0.035(3) 0.035(3) 0.036(3) 0.016(3) 0.017(2) 0.008(2)
C78 0.034(3) 0.039(3) 0.036(3) 0.020(3) 0.017(2) 0.012(2)
C79 0.032(3) 0.034(3) 0.039(3) 0.020(3) 0.016(2) 0.010(2)
C80 0.043(3) 0.045(4) 0.041(3) 0.021(3) 0.014(3) 0.006(3)
Si3 0.0481(10) 0.0561(12) 0.0496(10) 0.0264(9) 0.0201(8) 0.0142(8)
C81 0.067(5) 0.047(4) 0.067(5) 0.017(4) 0.018(4) 0.022(3)
C82 0.103(6) 0.094(7) 0.087(6) 0.050(5) 0.061(5) 0.045(5)
C83 0.061(4) 0.086(6) 0.078(5) 0.045(5) 0.027(4) 0.021(4)
Si4 0.0517(11) 0.0483(12) 0.0551(11) 0.0168(9) 0.0116(9) -0.0064(9)
C84 0.073(5) 0.088(7) 0.094(6) 0.043(5) 0.003(5) -0.024(5)
C85 0.113(8) 0.062(6) 0.114(8) 0.004(5) 0.046(6) -0.010(5)
C86 0.100(6) 0.070(6) 0.093(6) 0.045(5) 0.000(5) -0.029(5)
O1 0.036(2) 0.058(3) 0.062(3) 0.033(2) 0.020(2) 0.0117(19)
C91 0.055(4) 0.059(4) 0.064(4) 0.034(4) 0.031(3) 0.022(3)
C92 0.051(4) 0.079(6) 0.141(8) 0.067(6) 0.010(5) 0.010(4)
C93 0.043(4) 0.071(5) 0.103(6) 0.043(5) 0.034(4) 0.010(3)
C94 0.046(4) 0.063(5) 0.091(5) 0.053(4) 0.022(4) 0.011(3)
O2 0.113(11) 0.091(10) 0.147(13) 0.038(10) 0.075(11) 0.045(8)
C101 0.064(9) 0.066(10) 0.050(8) 0.028(8) -0.001(7) 0.013(7)
C102 0.088(13) 0.18(2) 0.127(16) 0.122(16) 0.079(12) 0.054(13)
C103 0.024(6) 0.074(11) 0.121(14) 0.047(11) 0.000(8) -0.010(7)
C104 0.060(9) 0.088(12) 0.048(8) 0.039(8) 0.013(7) 0.031(8)
O3 0.11(2) 0.17(2) 0.63(8) 0.00(4) 0.22(4) -0.001(16)
C111 0.10(2) 0.63(10) 0.24(4) 0.37(6) 0.08(2) 0.15(4)
C112 0.058(12) 0.29(4) 0.12(2) 0.08(2) 0.042(13) -0.010(18)
C113 0.098(16) 0.13(2) 0.14(2) 0.081(17) 0.042(15) 0.029(14)
C114 0.058(16) 0.53(10) 0.10(2) 0.05(3) 0.040(14) 0.05(3)
C121 0.095(12) 0.062(10) 0.30(3) 0.040(16) 0.142(18) 0.005(9)
C122 0.26(2) 0.26(2) 0.27(2) 0.112(14) 0.107(13) 0.037(11)
C123 0.088(12) 0.18(2) 0.086(12) 0.029(13) 0.025(10) -0.050(13)
C124 0.062(9) 0.094(13) 0.149(16) 0.045(13) 0.024(10) -0.014(8)
C125 0.087(10) 0.071(10) 0.103(11) 0.034(9) 0.040(9) 0.007(7)
C126 0.102(17) 0.19(3) 0.27(3) 0.15(3) 0.068(18) -0.031(16)

loop_
_atom_type_symbol
_atom_type_description
_atom_type_scat_dispersion_real
_atom_type_scat_dispersion_imag
_atom_type_scat_source
C C 0.0033 0.0016 'International Tables Vol C Tables 4.2.6.8 and 6.1.1.4'
H H 0.0000 0.0000 'International Tables Vol C Tables 4.2.6.8 and 6.1.1.4'
N N 0.0061 0.0033 'International Tables Vol C Tables 4.2.6.8 and 6.1.1.4'
O O 0.0106 0.0060 'International Tables Vol C Tables 4.2.6.8 and 6.1.1.4'
Si Si 0.0817 0.0704 'International Tables Vol C Tables 4.2.6.8 and 6.1.1.4'
Ca Ca 0.2262 0.3064 'International Tables Vol C Tables 4.2.6.8 and 6.1.1.4'

loop_
_geom_angle_atom_site_label_1
_geom_angle_atom_site_label_2
_geom_angle_atom_site_label_3
_geom_angle
N4 Ca N2 117.51(15)
N4 Ca O1 119.40(16)
N2 Ca O1 123.06(15)
N4 Ca N1 115.94(15)
N2 Ca N1 70.07(15)
O1 Ca N1 84.12(14)
N4 Ca N3 69.65(14)
N2 Ca N3 115.98(15)
O1 Ca N3 85.54(14)
N1 Ca N3 169.65(13)
N4 Ca C36 116.93(14)
N2 Ca C36 22.72(15)
O1 Ca C36 117.87(14)
N1 Ca C36 48.33(14)
N3 Ca C36 138.54(14)
N4 Ca C79 22.30(14)
N2 Ca C79 116.86(14)
O1 Ca C79 116.13(14)
N1 Ca C79 138.08(15)
N3 Ca C79 48.33(14)
C36 Ca C79 125.94(13)
N4 Ca C25 115.90(14)
N2 Ca C25 49.18(15)
O1 Ca C25 102.07(14)
N1 Ca C25 21.99(13)
N3 Ca C25 165.14(15)
C36 Ca C25 26.75(14)
C79 Ca C25 134.33(13)
C25 N1 C1 118.4(4)
C25 N1 Ca 109.6(3)
C1 N1 Ca 131.9(3)
C36 N2 C13 114.4(4)
C36 N2 Ca 114.7(3)
C13 N2 Ca 130.7(3)
C2 C1 C9 121.6(5)
C2 C1 N1 120.9(5)
C9 C1 N1 117.5(5)
C6 C2 C1 117.1(6)
C6 C2 C3 122.5(6)
C1 C2 C3 120.4(5)
C2 C3 C5 113.6(6)
C2 C3 C4 110.7(5)
C5 C3 C4 108.1(6)
C2 C3 H3 108.1
C5 C3 H3 108.1
C4 C3 H3 108.1
C3 C4 H4A 109.5
C3 C4 H4B 109.5
H4A C4 H4B 109.5
C3 C4 H4C 109.5
H4A C4 H4C 109.5
H4B C4 H4C 109.5
C3 C5 H5A 109.5
C3 C5 H5B 109.5
H5A C5 H5B 109.5
C3 C5 H5C 109.5
H5A C5 H5C 109.5
H5B C5 H5C 109.5
C7 C6 C2 122.7(7)
C7 C6 H6 118.6
C2 C6 H6 118.6
C6 C7 C8 120.0(6)
C6 C7 H7 120.0
C8 C7 H7 120.0
C9 C8 C7 120.9(6)
C9 C8 H8 119.6
C7 C8 H8 119.6
C8 C9 C1 117.7(6)
C8 C9 C10 118.3(6)
C1 C9 C10 124.0(5)
C9 C10 C12 112.9(6)
C9 C10 C11 113.2(6)
C12 C10 C11 109.4(7)
C9 C10 H10 107.0
C12 C10 H10 107.0
C11 C10 H10 107.0
C10 C11 H11A 109.5
C10 C11 H11B 109.5
H11A C11 H11B 109.5
C10 C11 H11C 109.5
H11A C11 H11C 109.5
H11B C11 H11C 109.5
C10 C12 H12A 109.5
C10 C12 H12B 109.5
H12A C12 H12B 109.5
C10 C12 H12C 109.5
H12A C12 H12C 109.5
H12B C12 H12C 109.5
C21 C13 N2 122.4(5)
C21 C13 C14 118.5(5)
N2 C13 C14 119.1(5)
C18 C14 C13 119.4(5)
C18 C14 C15 119.7(5)
C13 C14 C15 120.9(5)
C16 C15 C17 111.2(6)
C16 C15 C14 111.8(5)
C17 C15 C14 110.6(5)
C16 C15 H15 107.7
C17 C15 H15 107.7
C14 C15 H15 107.7
C15 C16 H16A 109.5
C15 C16 H16B 109.5
H16A C16 H16B 109.5
C15 C16 H16C 109.5
H16A C16 H16C 109.5
H16B C16 H16C 109.5
C15 C17 H17A 109.5
C15 C17 H17B 109.5
H17A C17 H17B 109.5
C15 C17 H17C 109.5
H17A C17 H17C 109.5
H17B C17 H17C 109.5
C14 C18 C19 121.1(6)
C14 C18 H18 119.5
C19 C18 H18 119.5
C20 C19 C18 119.3(6)
C20 C19 H19 120.4
C18 C19 H19 120.4
C19 C20 C21 121.8(6)
C19 C20 H20 119.1
C21 C20 H20 119.1
C20 C21 C13 119.9(6)
C20 C21 C22 120.2(5)
C13 C21 C22 119.7(5)
C24 C22 C21 112.1(6)
C24 C22 C23 110.4(6)
C21 C22 C23 111.3(5)
C24 C22 H22 107.6
C21 C22 H22 107.6
C23 C22 H22 107.6
C22 C23 H23A 109.5
C22 C23 H23B 109.5
H23A C23 H23B 109.5
C22 C23 H23C 109.5
H23A C23 H23C 109.5
H23B C23 H23C 109.5
C22 C24 H24A 109.5
C22 C24 H24B 109.5
H24A C24 H24B 109.5
C22 C24 H24C 109.5
H24A C24 H24C 109.5
H24B C24 H24C 109.5
N1 C25 C36 121.6(5)
N1 C25 C26 129.8(5)
C36 C25 C26 108.3(4)
N1 C25 Ca 48.4(3)
C36 C25 Ca 74.7(3)
C26 C25 Ca 172.9(4)
C27 C26 C35 120.2(5)
C27 C26 C25 135.7(5)
C35 C26 C25 104.1(5)
C26 C27 C28 118.7(6)
C26 C27 H27 120.7
C28 C27 H27 120.7
C29 C28 C27 121.0(6)
C29 C28 H28 119.5
C27 C28 H28 119.5
C28 C29 C30 122.3(6)
C28 C29 H29 118.9
C30 C29 H29 118.9
C35 C30 C29 116.5(6)
C35 C30 C31 119.2(5)
C29 C30 C31 124.3(5)
C32 C31 C30 111.7(5)
C32 C31 C37 111.9(5)
C30 C31 C37 113.7(5)
C32 C31 H31 106.3
C30 C31 H31 106.3
C37 C31 H31 106.3
C33 C32 C31 126.3(6)
C33 C32 H32 116.8
C31 C32 H32 116.8
C32 C33 C34 120.6(6)
C32 C33 H33 119.7
C34 C33 H33 119.7
C36 C34 C35 108.2(5)
C36 C34 C33 135.9(5)
C35 C34 C33 115.9(5)
C30 C35 C26 121.3(5)
C30 C35 C34 126.3(6)
C26 C35 C34 112.4(5)
N2 C36 C34 132.6(5)
N2 C36 C25 120.1(4)
C34 C36 C25 106.8(4)
N2 C36 Ca 42.5(2)
C34 C36 Ca 174.3(4)
C25 C36 Ca 78.6(3)
C31 C37 Si2 113.2(4)
C31 C37 Si1 115.1(4)
Si2 C37 Si1 117.4(3)
C31 C37 H37 102.8
Si2 C37 H37 102.8
Si1 C37 H37 102.8
C39A Si1 C38A 109.9(14)
C39A Si1 C38 92.9(16)
C38A Si1 C38 18(2)
C39A Si1 C40A 118.8(19)
C38A Si1 C40A 91(2)
C38 Si1 C40A 105(2)
C39A Si1 C40 106(2)
C38A Si1 C40 110(2)
C38 Si1 C40 123(2)
C40A Si1 C40 20(2)
C39A Si1 C39 22.0(14)
C38A Si1 C39 129.7(18)
C38 Si1 C39 114(2)
C40A Si1 C39 105(2)
C40 Si1 C39 88(2)
C39A Si1 C37 113.7(5)
C38A Si1 C37 110.8(14)
C38 Si1 C37 114.1(12)
C40A Si1 C37 110.6(17)
C40 Si1 C37 106.2(18)
C39 Si1 C37 107.9(13)
C42A Si2 C42 21(2)
C42A Si2 C41 120(2)
C42 Si2 C41 127.5(18)
C42A Si2 C41A 94(2)
C42 Si2 C41A 107.8(13)
C41 Si2 C41A 29.0(12)
C42A Si2 C43 97(2)
C42 Si2 C43 76.6(17)
C41 Si2 C43 117.1(19)
C41A Si2 C43 139.8(15)
C42A Si2 C43A 123.7(19)
C42 Si2 C43A 104.4(16)
C41 Si2 C43A 77.9(16)
C41A Si2 C43A 103.9(12)
C43 Si2 C43A 39.5(12)
C42A Si2 C37 108.1(12)
C42 Si2 C37 113.8(16)
C41 Si2 C37 113.6(13)
C41A Si2 C37 114.7(6)
C43 Si2 C37 98.3(13)
C43A Si2 C37 111.3(5)
Si1 C38 H38A 109.5
Si1 C38 H38B 109.5
H38A C38 H38B 109.5
Si1 C38 H38C 109.5
H38A C38 H38C 109.5
H38B C38 H38C 109.5
Si1 C39 H39A 109.5
Si1 C39 H39B 109.5
H39A C39 H39B 109.5
Si1 C39 H39C 109.5
H39A C39 H39C 109.5
H39B C39 H39C 109.5
Si1 C40 H40A 109.5
Si1 C40 H40B 109.5
H40A C40 H40B 109.5
Si1 C40 H40C 109.5
H40A C40 H40C 109.5
H40B C40 H40C 109.5
Si2 C41 H41A 109.5
Si2 C41 H41B 109.5
H41A C41 H41B 109.5
Si2 C41 H41C 109.5
H41A C41 H41C 109.5
H41B C41 H41C 109.5
Si2 C42 H42A 109.5
Si2 C42 H42B 109.5
H42A C42 H42B 109.5
Si2 C42 H42C 109.5
H42A C42 H42C 109.5
H42B C42 H42C 109.5
Si2 C43 H43A 109.5
Si2 C43 H43B 109.5
H43A C43 H43B 109.5
Si2 C43 H43C 109.5
H43A C43 H43C 109.5
H43B C43 H43C 109.5
Si1 C38A H38D 109.5
Si1 C38A H38E 109.5
H38D C38A H38E 109.5
Si1 C38A H38F 109.5
H38D C38A H38F 109.5
H38E C38A H38F 109.5
Si1 C39A H39D 109.5
Si1 C39A H39E 109.5
H39D C39A H39E 109.5
Si1 C39A H39F 109.5
H39D C39A H39F 109.5
H39E C39A H39F 109.5
Si1 C40A H40D 109.5
Si1 C40A H40E 109.5
H40D C40A H40E 109.5
Si1 C40A H40F 109.5
H40D C40A H40F 109.5
H40E C40A H40F 109.5
Si2 C41A H41D 109.5
Si2 C41A H41E 109.5
H41D C41A H41E 109.5
Si2 C41A H41F 109.5
H41D C41A H41F 109.5
H41E C41A H41F 109.5
Si2 C42A H42D 109.5
Si2 C42A H42E 109.5
H42D C42A H42E 109.5
Si2 C42A H42F 109.5
H42D C42A H42F 109.5
H42E C42A H42F 109.5
Si2 C43A H43D 109.5
Si2 C43A H43E 109.5
H43D C43A H43E 109.5
Si2 C43A H43F 109.5
H43D C43A H43F 109.5
H43E C43A H43F 109.5
C68 N3 C44 117.5(4)
C68 N3 Ca 111.1(3)
C44 N3 Ca 131.3(3)
C79 N4 C56 113.2(4)
C79 N4 Ca 116.2(3)
C56 N4 Ca 130.4(3)
C45 C44 C52 122.2(5)
C45 C44 N3 120.7(5)
C52 C44 N3 117.1(5)
C49 C45 C44 117.9(6)
C49 C45 C46 120.4(6)
C44 C45 C46 121.6(5)
C45 C46 C48 113.8(6)
C45 C46 C47 110.9(5)
C48 C46 C47 109.2(6)
C45 C46 H46 107.6
C48 C46 H46 107.6
C47 C46 H46 107.6
C46 C47 H47A 109.5
C46 C47 H47B 109.5
H47A C47 H47B 109.5
C46 C47 H47C 109.5
H47A C47 H47C 109.5
H47B C47 H47C 109.5
C46 C48 H48A 109.5
C46 C48 H48B 109.5
H48A C48 H48B 109.5
C46 C48 H48C 109.5
H48A C48 H48C 109.5
H48B C48 H48C 109.5
C50 C49 C45 122.4(7)
C50 C49 H49 118.8
C45 C49 H49 118.8
C49 C50 C51 119.4(6)
C49 C50 H50 120.3
C51 C50 H50 120.3
C50 C51 C52 122.1(6)
C50 C51 H51 119.0
C52 C51 H51 119.0
C51 C52 C44 116.0(6)
C51 C52 C53 120.4(6)
C44 C52 C53 123.4(5)
C52 C53 C55 110.2(7)
C52 C53 C54 113.7(7)
C55 C53 C54 108.3(6)
C52 C53 H53 108.1
C55 C53 H53 108.1
C54 C53 H53 108.1
C53 C54 H54A 109.5
C53 C54 H54B 109.5
H54A C54 H54B 109.5
C53 C54 H54C 109.5
H54A C54 H54C 109.5
H54B C54 H54C 109.5
C53 C55 H55A 109.5
C53 C55 H55B 109.5
H55A C55 H55B 109.5
C53 C55 H55C 109.5
H55A C55 H55C 109.5
H55B C55 H55C 109.5
C64 C56 C57 120.5(5)
C64 C56 N4 120.6(5)
C57 C56 N4 118.9(5)
C61 C57 C56 118.5(5)
C61 C57 C58 118.9(6)
C56 C57 C58 122.6(5)
C57 C58 C60 112.1(5)
C57 C58 C59 112.1(5)
C60 C58 C59 110.3(5)
C57 C58 H58 107.4
C60 C58 H58 107.4
C59 C58 H58 107.4
C58 C59 H59A 109.5
C58 C59 H59B 109.5
H59A C59 H59B 109.5
C58 C59 H59C 109.5
H59A C59 H59C 109.5
H59B C59 H59C 109.5
C58 C60 H60A 109.5
C58 C60 H60B 109.5
H60A C60 H60B 109.5
C58 C60 H60C 109.5
H60A C60 H60C 109.5
H60B C60 H60C 109.5
C62 C61 C57 121.0(6)
C62 C61 H61 119.5
C57 C61 H61 119.5
C63 C62 C61 119.4(6)
C63 C62 H62 120.3
C61 C62 H62 120.3
C62 C63 C64 122.0(6)
C62 C63 H63 119.0
C64 C63 H63 119.0
C56 C64 C63 118.6(6)
C56 C64 C65 121.3(5)
C63 C64 C65 119.9(5)
C67 C65 C64 113.3(6)
C67 C65 C66 110.2(6)
C64 C65 C66 110.6(5)
C67 C65 H65 107.5
C64 C65 H65 107.5
C66 C65 H65 107.5
C65 C66 H66A 109.5
C65 C66 H66B 109.5
H66A C66 H66B 109.5
C65 C66 H66C 109.5
H66A C66 H66C 109.5
H66B C66 H66C 109.5
C65 C67 H67A 109.5
C65 C67 H67B 109.5
H67A C67 H67B 109.5
C65 C67 H67C 109.5
H67A C67 H67C 109.5
H67B C67 H67C 109.5
N3 C68 C69 132.0(5)
N3 C68 C79 120.5(5)
C69 C68 C79 107.4(4)
C70 C69 C78 119.1(5)
C70 C69 C68 135.3(5)
C78 C69 C68 105.6(5)
C69 C70 C71 118.2(6)
C69 C70 H70 120.9
C71 C70 H70 120.9
C72 C71 C70 122.0(6)
C72 C71 H71 119.0
C70 C71 H71 119.0
C71 C72 C73 121.5(5)
C71 C72 H72 119.2
C73 C72 H72 119.2
C78 C73 C72 115.9(5)
C78 C73 C74 119.6(5)
C72 C73 C74 124.5(5)
C75 C74 C73 111.5(5)
C75 C74 C80 112.0(5)
C73 C74 C80 114.7(5)
C75 C74 H74 106.0
C73 C74 H74 106.0
C80 C74 H74 106.0
C76 C75 C74 127.1(6)
C76 C75 H75 116.5
C74 C75 H75 116.5
C75 C76 C77 120.5(5)
C75 C76 H76 119.8
C77 C76 H76 119.8
C79 C77 C76 135.6(5)
C79 C77 C78 108.3(5)
C76 C77 C78 116.1(5)
C73 C78 C69 123.3(5)
C73 C78 C77 125.3(5)
C69 C78 C77 111.4(5)
N4 C79 C77 133.2(5)
N4 C79 C68 119.3(5)
C77 C79 C68 107.2(5)
N4 C79 Ca 41.5(2)
C77 C79 Ca 171.1(4)
C68 C79 Ca 79.2(3)
C74 C80 Si4 112.5(4)
C74 C80 Si3 115.1(4)
Si4 C80 Si3 117.2(3)
C74 C80 H80 103.2
Si4 C80 H80 103.2
Si3 C80 H80 103.2
C81 Si3 C82 108.1(4)
C81 Si3 C83 106.4(4)
C82 Si3 C83 107.2(4)
C81 Si3 C80 112.3(3)
C82 Si3 C80 112.6(3)
C83 Si3 C80 110.0(3)
Si3 C81 H81A 109.5
Si3 C81 H81B 109.5
H81A C81 H81B 109.5
Si3 C81 H81C 109.5
H81A C81 H81C 109.5
H81B C81 H81C 109.5
Si3 C82 H82A 109.5
Si3 C82 H82B 109.5
H82A C82 H82B 109.5
Si3 C82 H82C 109.5
H82A C82 H82C 109.5
H82B C82 H82C 109.5
Si3 C83 H83A 109.5
Si3 C83 H83B 109.5
H83A C83 H83B 109.5
Si3 C83 H83C 109.5
H83A C83 H83C 109.5
H83B C83 H83C 109.5
C84 Si4 C86 105.5(4)
C84 Si4 C85 107.8(5)
C86 Si4 C85 108.3(5)
C84 Si4 C80 111.7(4)
C86 Si4 C80 114.2(3)
C85 Si4 C80 109.0(4)
Si4 C84 H84A 109.5
Si4 C84 H84B 109.5
H84A C84 H84B 109.5
Si4 C84 H84C 109.5
H84A C84 H84C 109.5
H84B C84 H84C 109.5
Si4 C85 H85A 109.5
Si4 C85 H85B 109.5
H85A C85 H85B 109.5
Si4 C85 H85C 109.5
H85A C85 H85C 109.5
H85B C85 H85C 109.5
Si4 C86 H86A 109.5
Si4 C86 H86B 109.5
H86A C86 H86B 109.5
Si4 C86 H86C 109.5
H86A C86 H86C 109.5
H86B C86 H86C 109.5
C94 O1 C91 109.3(4)
C94 O1 Ca 126.1(4)
C91 O1 Ca 124.6(4)
O1 C91 C92 106.2(6)
O1 C91 H91A 110.5
C92 C91 H91A 110.5
O1 C91 H91B 110.5
C92 C91 H91B 110.5
H91A C91 H91B 108.7
C91 C92 C93 104.0(6)
C91 C92 H92A 111.0
C93 C92 H92A 111.0
C91 C92 H92B 111.0
C93 C92 H92B 111.0
H92A C92 H92B 109.0
C94 C93 C92 103.6(6)
C94 C93 H93A 111.0
C92 C93 H93A 111.0
C94 C93 H93B 111.0
C92 C93 H93B 111.0
H93A C93 H93B 109.0
O1 C94 C93 107.5(6)
O1 C94 H94A 110.2
C93 C94 H94A 110.2
O1 C94 H94B 110.2
C93 C94 H94B 110.2
H94A C94 H94B 108.5
C101 O2 C104 106.4(14)
O2 C101 C102 106.5(13)
O2 C101 H10A 110.4
C102 C101 H10A 110.4
O2 C101 H10B 110.4
C102 C101 H10B 110.4
H10A C101 H10B 108.6
C101 C102 C103 104.4(12)
C101 C102 H10C 110.9
C103 C102 H10C 110.9
C101 C102 H10D 110.9
C103 C102 H10D 110.9
H10C C102 H10D 108.9
C104 C103 C102 106.8(11)
C104 C103 H10E 110.4
C102 C103 H10E 110.4
C104 C103 H10F 110.4
C102 C103 H10F 110.4
H10E C103 H10F 108.6
C103 C104 O2 107.7(13)
C103 C104 H10G 110.2
O2 C104 H10G 110.2
C103 C104 H10H 110.2
O2 C104 H10H 110.2
H10G C104 H10H 108.5
C114 O3 C111 113(3)
O3 C111 C112 112(2)
O3 C111 H11D 109.1
C112 C111 H11D 109.1
O3 C111 H11E 109.1
C112 C111 H11E 109.1
H11D C111 H11E 107.9
C111 C112 C113 97.7(19)
C111 C112 H11F 112.2
C113 C112 H11F 112.2
C111 C112 H11G 112.2
C113 C112 H11G 112.2
H11F C112 H11G 109.8
C112 C113 C114 111(2)
C112 C113 H11H 109.4
C114 C113 H11H 109.4
C112 C113 H11I 109.4
C114 C113 H11I 109.4
H11H C113 H11I 108.0
O3 C114 C113 102(2)
O3 C114 H11J 111.3
C113 C114 H11J 111.3
O3 C114 H11K 111.3
C113 C114 H11K 111.3
H11J C114 H11K 109.2
C122 C121 C126 120.0
C122 C121 H121 120.0
C126 C121 H121 120.0
C123 C122 C121 120.0
C123 C122 H122 120.0
C121 C122 H122 120.0
C122 C123 C124 120.0
C122 C123 H123 120.0
C124 C123 H123 120.0
C125 C124 C123 120.0
C125 C124 H124 120.0
C123 C124 H124 120.0
C124 C125 C126 120.0
C124 C125 H125 120.0
C126 C125 H125 120.0
C125 C126 C121 120.0
C125 C126 H126 120.0
C121 C126 H126 120.0
C132 C131 C136 120.0
C132 C131 H131 120.0
C136 C131 H131 120.0
C131 C132 C133 120.0
C131 C132 H132 120.0
C133 C132 H132 120.0
C132 C133 C134 120.0
C132 C133 H133 120.0
C134 C133 H133 120.0
C135 C134 C133 120.0
C135 C134 H134 120.0
C133 C134 H134 120.0
C136 C135 C134 120.0
C136 C135 H135 120.0
C134 C135 H135 120.0
C135 C136 C131 120.0
C135 C136 H136 120.0
C131 C136 H136 120.0

loop_
_geom_bond_atom_site_label_1
_geom_bond_atom_site_label_2
_geom_bond_distance
Ca N4 2.354(4)
Ca N2 2.372(4)
Ca O1 2.388(4)
Ca N1 2.571(4)
Ca N3 2.572(4)
Ca C36 3.186(5)
Ca C79 3.186(6)
Ca C25 3.237(5)
N1 C25 1.286(7)
N1 C1 1.452(7)
N2 C36 1.355(7)
N2 C13 1.417(7)
C1 C2 1.401(9)
C1 C9 1.429(8)
C2 C6 1.388(8)
C2 C3 1.500(9)
C3 C5 1.536(9)
C3 C4 1.553(10)
C3 H3 1.0000
C4 H4A 0.9800
C4 H4B 0.9800
C4 H4C 0.9800
C5 H5A 0.9800
C5 H5B 0.9800
C5 H5C 0.9800
C6 C7 1.356(10)
C6 H6 0.9500
C7 C8 1.395(10)
C7 H7 0.9500
C8 C9 1.381(9)
C8 H8 0.9500
C9 C10 1.510(9)
C10 C12 1.523(11)
C10 C11 1.531(11)
C10 H10 1.0000
C11 H11A 0.9800
C11 H11B 0.9800
C11 H11C 0.9800
C12 H12A 0.9800
C12 H12B 0.9800
C12 H12C 0.9800
C13 C21 1.404(8)
C13 C14 1.428(8)
C14 C18 1.378(9)
C14 C15 1.533(8)
C15 C16 1.505(10)
C15 C17 1.523(9)
C15 H15 1.0000
C16 H16A 0.9800
C16 H16B 0.9800
C16 H16C 0.9800
C17 H17A 0.9800
C17 H17B 0.9800
C17 H17C 0.9800
C18 C19 1.388(9)
C18 H18 0.9500
C19 C20 1.371(9)
C19 H19 0.9500
C20 C21 1.373(9)
C20 H20 0.9500
C21 C22 1.528(9)
C22 C24 1.515(9)
C22 C23 1.534(9)
C22 H22 1.0000
C23 H23A 0.9800
C23 H23B 0.9800
C23 H23C 0.9800
C24 H24A 0.9800
C24 H24B 0.9800
C24 H24C 0.9800
C25 C36 1.486(8)
C25 C26 1.494(7)
C26 C27 1.365(8)
C26 C35 1.417(8)
C27 C28 1.390(8)
C27 H27 0.9500
C28 C29 1.357(9)
C28 H28 0.9500
C29 C30 1.404(9)
C29 H29 0.9500
C30 C35 1.381(8)
C30 C31 1.519(8)
C31 C32 1.510(9)
C31 C37 1.575(8)
C31 H31 1.0000
C32 C33 1.345(8)
C32 H32 0.9500
C33 C34 1.446(8)
C33 H33 0.9500
C34 C36 1.418(8)
C34 C35 1.432(8)
C37 Si2 1.888(6)
C37 Si1 1.897(6)
C37 H37 1.0000
Si1 C39A 1.855(9)
Si1 C38A 1.861(14)
Si1 C38 1.862(15)
Si1 C40A 1.864(14)
Si1 C40 1.870(14)
Si1 C39 1.871(16)
Si2 C42A 1.834(14)
Si2 C42 1.844(14)
Si2 C41 1.845(16)
Si2 C41A 1.851(13)
Si2 C43 1.859(16)
Si2 C43A 1.871(12)
C38 H38A 0.9800
C38 H38B 0.9800
C38 H38C 0.9800
C39 H39A 0.9800
C39 H39B 0.9800
C39 H39C 0.9800
C40 H40A 0.9800
C40 H40B 0.9800
C40 H40C 0.9800
C41 H41A 0.9800
C41 H41B 0.9800
C41 H41C 0.9800
C42 H42A 0.9800
C42 H42B 0.9800
C42 H42C 0.9800
C43 H43A 0.9800
C43 H43B 0.9800
C43 H43C 0.9800
C38A H38D 0.9800
C38A H38E 0.9800
C38A H38F 0.9800
C39A H39D 0.9800
C39A H39E 0.9800
C39A H39F 0.9800
C40A H40D 0.9800
C40A H40E 0.9800
C40A H40F 0.9800
C41A H41D 0.9800
C41A H41E 0.9800
C41A H41F 0.9800
C42A H42D 0.9800
C42A H42E 0.9800
C42A H42F 0.9800
C43A H43D 0.9800
C43A H43E 0.9800
C43A H43F 0.9800
N3 C68 1.278(7)
N3 C44 1.456(7)
N4 C79 1.347(7)
N4 C56 1.437(7)
C44 C45 1.387(8)
C44 C52 1.419(8)
C45 C49 1.386(8)
C45 C46 1.526(9)
C46 C48 1.534(10)
C46 C47 1.535(10)
C46 H46 1.0000
C47 H47A 0.9800
C47 H47B 0.9800
C47 H47C 0.9800
C48 H48A 0.9800
C48 H48B 0.9800
C48 H48C 0.9800
C49 C50 1.362(10)
C49 H49 0.9500
C50 C51 1.374(10)
C50 H50 0.9500
C51 C52 1.410(9)
C51 H51 0.9500
C52 C53 1.493(10)
C53 C55 1.503(11)
C53 C54 1.528(10)
C53 H53 1.0000
C54 H54A 0.9800
C54 H54B 0.9800
C54 H54C 0.9800
C55 H55A 0.9800
C55 H55B 0.9800
C55 H55C 0.9800
C56 C64 1.399(8)
C56 C57 1.422(8)
C57 C61 1.405(8)
C57 C58 1.518(8)
C58 C60 1.527(9)
C58 C59 1.538(8)
C58 H58 1.0000
C59 H59A 0.9800
C59 H59B 0.9800
C59 H59C 0.9800
C60 H60A 0.9800
C60 H60B 0.9800
C60 H60C 0.9800
C61 C62 1.390(9)
C61 H61 0.9500
C62 C63 1.378(9)
C62 H62 0.9500
C63 C64 1.400(8)
C63 H63 0.9500
C64 C65 1.514(8)
C65 C67 1.513(9)
C65 C66 1.531(9)
C65 H65 1.0000
C66 H66A 0.9800
C66 H66B 0.9800
C66 H66C 0.9800
C67 H67A 0.9800
C67 H67B 0.9800
C67 H67C 0.9800
C68 C69 1.485(8)
C68 C79 1.509(8)
C69 C70 1.379(8)
C69 C78 1.409(8)
C70 C71 1.399(8)
C70 H70 0.9500
C71 C72 1.369(8)
C71 H71 0.9500
C72 C73 1.401(8)
C72 H72 0.9500
C73 C78 1.390(8)
C73 C74 1.522(8)
C74 C75 1.497(8)
C74 C80 1.575(8)
C74 H74 1.0000
C75 C76 1.358(8)
C75 H75 0.9500
C76 C77 1.429(8)
C76 H76 0.9500
C77 C79 1.400(7)
C77 C78 1.458(7)
C80 Si4 1.881(6)
C80 Si3 1.889(6)
C80 H80 1.0000
Si3 C81 1.870(7)
Si3 C82 1.870(8)
Si3 C83 1.871(7)
C81 H81A 0.9800
C81 H81B 0.9800
C81 H81C 0.9800
C82 H82A 0.9800
C82 H82B 0.9800
C82 H82C 0.9800
C83 H83A 0.9800
C83 H83B 0.9800
C83 H83C 0.9800
Si4 C84 1.840(9)
Si4 C86 1.850(9)
Si4 C85 1.875(9)
C84 H84A 0.9800
C84 H84B 0.9800
C84 H84C 0.9800
C85 H85A 0.9800
C85 H85B 0.9800
C85 H85C 0.9800
C86 H86A 0.9800
C86 H86B 0.9800
C86 H86C 0.9800
O1 C94 1.418(8)
O1 C91 1.432(7)
C91 C92 1.474(10)
C91 H91A 0.9900
C91 H91B 0.9900
C92 C93 1.533(12)
C92 H92A 0.9900
C92 H92B 0.9900
C93 C94 1.524(9)
C93 H93A 0.9900
C93 H93B 0.9900
C94 H94A 0.9900
C94 H94B 0.9900
O2 C101 1.38(2)
O2 C104 1.395(19)
C101 C102 1.42(2)
C101 H10A 0.9900
C101 H10B 0.9900
C102 C103 1.46(2)
C102 H10C 0.9900
C102 H10D 0.9900
C103 C104 1.39(2)
C103 H10E 0.9900
C103 H10F 0.9900
C104 H10G 0.9900
C104 H10H 0.9900
O3 C114 1.34(2)
O3 C111 1.362(19)
C111 C112 1.492(19)
C111 H11D 0.9900
C111 H11E 0.9900
C112 C113 1.509(18)
C112 H11F 0.9900
C112 H11G 0.9900
C113 C114 1.51(2)
C113 H11H 0.9900
C113 H11I 0.9900
C114 H11J 0.9900
C114 H11K 0.9900
C121 C122 1.3900
C121 C126 1.3900
C121 H121 0.9500
C122 C123 1.3900
C122 H122 0.9500
C123 C124 1.3900
C123 H123 0.9500
C124 C125 1.3900
C124 H124 0.9500
C125 C126 1.3900
C125 H125 0.9500
C126 H126 0.9500
C131 C132 1.3900
C131 C136 1.3900
C131 H131 0.9500
C132 C133 1.3900
C132 H132 0.9500
C133 C134 1.3900
C133 H133 0.9500
C134 C135 1.3900
C134 H134 0.9500
C135 C136 1.3900
C135 H135 0.9500
C136 H136 0.9500
